data_7061992
loop_
_publ_author_name
'Hulushe, Siya T.'
'Malan, Frederick P.'
'Hosten, Eric C.'
'Lobb, Kevin A.'
'Khanye, Setshaba D.'
'Watkins, Gareth M.'

_publ_section_title
;
 Photo-and thermoresponsive N-salicylideneaniline derivatives: solid-state
 studies and structural aspects
;
_journal_name_full 'New Journal of Chemistry'
_journal_paper_doi 10.1039/D1NJ03056F
_journal_year 2022
_chemical_formula_moiety 'C13 H9 Cl N2 O3'
_chemical_formula_sum 'C13 H8 Cl N2 O3'
_chemical_formula_weight 275.66
_space_group_crystal_system monoclinic
_space_group_IT_number 14
_space_group_name_Hall '-P 2yn'
_space_group_name_H-M_alt 'P 1 21/n 1'
_atom_sites_solution_hydrogens geom
_atom_sites_solution_primary dual
_audit_creation_date 2022-02-25
_audit_creation_method
;
Olex2 1.3-ac4
(compiled 2018.12.05 svn.r3537 for Rigaku Oxford Diffraction, GUI svn.r5625)
;
_audit_update_record
;
2022-03-04 deposited with the CCDC.	2022-10-24 downloaded from the CCDC.
;
_cell_angle_alpha 90
_cell_angle_beta 91.9844(13)
_cell_angle_gamma 90
_cell_formula_units_Z 4
_cell_length_a 14.6907(2)
_cell_length_b 3.75723(5)
_cell_length_c 21.4853(3)
_cell_measurement_reflns_used 8767
_cell_measurement_temperature 210.00(10)
_cell_measurement_theta_max 78.7510
_cell_measurement_theta_min 3.5640
_cell_volume 1185.20(3)
_computing_cell_refinement 'CrysAlisPro 1.171.41.123a (Rigaku OD, 2022)'
_computing_data_collection 'CrysAlisPro 1.171.41.123a (Rigaku OD, 2022)'
_computing_data_reduction 'CrysAlisPro 1.171.41.123a (Rigaku OD, 2022)'
_computing_molecular_graphics 'Olex2 (Dolomanov et al., 2009)'
_computing_publication_material 'Olex2 (Dolomanov et al., 2009)'
_computing_structure_refinement 'ShelXL (Sheldrick, 2015)'
_computing_structure_solution 'ShelXT (Sheldrick, 2015)'
_diffrn_ambient_environment N~2~
_diffrn_ambient_temperature 210.00(10)
_diffrn_detector 'Hybrid Pixel Array Detector'
_diffrn_detector_area_resol_mean 10.0000
_diffrn_detector_type HyPix
_diffrn_measured_fraction_theta_full 1.000
_diffrn_measured_fraction_theta_max 0.970
_diffrn_measurement_details
;
List of Runs (angles in degrees, time in seconds):

  # Type    Start    End  Width  t~exp~   \w     \q     \k     \f   Frames
#--------------------------------------------------------------------------
  1  \w     24.00 119.00   0.50    0.05    --   46.83  77.00  30.00  190
  2  \w     24.00 119.00   0.50    0.05    --   46.83  77.00 -60.00  190
  3  \w     24.00  53.00   0.50    0.05    --   46.83  77.00-150.00   58
  4  \w     34.00 121.00   0.50    0.05    --   46.83  18.00 -12.00  174
  5  \w    -26.00  41.00   0.50    0.05    --   46.83 -37.00  60.00  134
  6  \w    -26.00  41.00   0.50    0.05    --   46.83 -37.00  30.00  134
  7  \w     18.00  95.00   0.50    0.05    --   46.83-125.00 -90.00  154
  8  \w     38.00 111.00   0.50    0.25    --  110.25-125.00 -30.00  146
  9  \w     38.00 106.00   0.50    0.25    --  110.25 -94.00   0.00  136
 10  \w     38.00 106.00   0.50    0.25    --  110.25 -94.00  60.00  136
 11  \w     38.00 106.00   0.50    0.25    --  110.25 -94.00  90.00  136
 12  \w    -27.00  11.00   0.50    0.05    --   46.83 -18.00 179.00   76
 13  \w     38.00 106.00   0.50    0.25    --  110.25 -94.00 -90.00  136
 14  \w     38.00  80.00   0.50    0.25    --  110.25 -61.00 -30.00   84
 15  \w     38.00  80.00   0.50    0.25    --  110.25 -61.00  90.00   84
 16  \w     38.00  80.00   0.50    0.25    --  110.25 -61.00   0.00   84
 17  \w     38.00  80.00   0.50    0.25    --  110.25 -61.00 120.00   84
 18  \w     38.00  80.00   0.50    0.25    --  110.25 -61.00 -60.00   84
 19  \w     38.00  80.00   0.50    0.25    --  110.25 -61.00 -90.00   84
 20  \w     38.00  80.00   0.50    0.25    --  110.25 -61.00-180.00   84
 21  \w     97.00 175.00   0.50    0.25    --  110.25  15.00 -90.00  156
 22  \w     97.00 178.00   0.50    0.25    --  110.25  18.00 -12.00  162
 23  \w     98.00 178.00   0.50    0.25    --  110.25  30.00  90.00  160
 24  \w     -3.00  29.00   0.50    0.05    --  -46.83  18.00 -12.00   64
 25  \w     -5.00  29.00   0.50    0.05    --  -46.83  19.00 120.00   68
 26  \w   -112.00 -29.00   0.50    0.25    -- -102.00 125.00   0.00  166
 27  \w   -171.00 -89.00   0.50    0.25    -- -102.00 -18.00 179.00  164
 28  \w   -121.00 -34.00   0.50    0.05    --  -46.83 -18.00 179.00  174
 29  \w   -121.00 -34.00   0.50    0.05    --  -46.83 -19.00  90.00  174
 30  \w   -175.00 -89.00   0.50    0.25    -- -102.00 -30.00 -90.00  172
 31  \w   -175.00 -74.00   0.50    0.25    -- -102.00-125.00 -60.00  202
;
_diffrn_measurement_device 'four-circle diffractometer'
_diffrn_measurement_device_type 'XtaLAB Synergy R, DW system, HyPix'
_diffrn_measurement_method '\w scans'
_diffrn_orient_matrix_type 'CrysAlisPro convention (1999,Acta A55,543-557)'
_diffrn_orient_matrix_UB_11 0.0147568000
_diffrn_orient_matrix_UB_12 -0.0110088000
_diffrn_orient_matrix_UB_13 0.0713083000
_diffrn_orient_matrix_UB_21 -0.1009687000
_diffrn_orient_matrix_UB_22 -0.0979024000
_diffrn_orient_matrix_UB_23 0.0069782000
_diffrn_orient_matrix_UB_31 0.0244259000
_diffrn_orient_matrix_UB_32 -0.3980425000
_diffrn_orient_matrix_UB_33 -0.0036901000
_diffrn_radiation_monochromator mirror
_diffrn_radiation_probe x-ray
_diffrn_radiation_type CuK\a
_diffrn_radiation_wavelength 1.54184
_diffrn_reflns_av_R_equivalents 0.0321
_diffrn_reflns_av_unetI/netI 0.0221
_diffrn_reflns_Laue_measured_fraction_full 1.000
_diffrn_reflns_Laue_measured_fraction_max 0.970
_diffrn_reflns_limit_h_max 18
_diffrn_reflns_limit_h_min -18
_diffrn_reflns_limit_k_max 3
_diffrn_reflns_limit_k_min -4
_diffrn_reflns_limit_l_max 26
_diffrn_reflns_limit_l_min -27
_diffrn_reflns_number 12380
_diffrn_reflns_point_group_measured_fraction_full 1.000
_diffrn_reflns_point_group_measured_fraction_max 0.970
_diffrn_reflns_theta_full 67.684
_diffrn_reflns_theta_max 79.097
_diffrn_reflns_theta_min 3.588
_diffrn_source 'Rotating-anode X-ray tube'
_diffrn_source_type 'Rigaku (Cu) X-ray Source'
_exptl_absorpt_coefficient_mu 2.927
_exptl_absorpt_correction_T_max 1.00000
_exptl_absorpt_correction_T_min 0.67543
_exptl_absorpt_correction_type multi-scan
_exptl_absorpt_process_details
;
CrysAlisPro 1.171.41.123a (Rigaku Oxford Diffraction, 2022)
Empirical absorption correction using spherical harmonics,
implemented in SCALE3 ABSPACK scaling algorithm.
;
_exptl_crystal_density_diffrn 1.545
_exptl_crystal_F_000 564
_refine_diff_density_max 0.223
_refine_diff_density_min -0.281
_refine_diff_density_rms 0.044
_refine_ls_extinction_method none
_refine_ls_goodness_of_fit_ref 1.074
_refine_ls_hydrogen_treatment constr
_refine_ls_matrix_type full
_refine_ls_number_parameters 173
_refine_ls_number_reflns 2484
_refine_ls_number_restraints 0
_refine_ls_restrained_S_all 1.074
_refine_ls_R_factor_all 0.0389
_refine_ls_R_factor_gt 0.0352
_refine_ls_shift/su_max 0.000
_refine_ls_shift/su_mean 0.000
_refine_ls_structure_factor_coef Fsqd
_refine_ls_weighting_details 'w=1/[\s^2^(Fo^2^)+(0.0412P)^2^+0.6192P] where P=(Fo^2^+2Fc^2^)/3'
_refine_ls_weighting_scheme calc
_refine_ls_wR_factor_gt 0.0929
_refine_ls_wR_factor_ref 0.0956
_reflns_Friedel_coverage 0.000
_reflns_number_gt 2244
_reflns_number_total 2484
_reflns_threshold_expression 'I > 2\s(I)'
_cod_data_source_file d1nj03056f3.cif
_cod_data_source_block sh37_210_auto
_cod_database_code 7061992
_shelx_shelxl_version_number 2016/6
_chemical_oxdiff_formula 'C10 H10 N4 O4 Cl'
_shelx_space_group_comment
;
The symmetry employed for this shelxl refinement is uniquely defined
by the following loop, which should always be used as a source of
symmetry information in preference to the above space-group names.
They are only intended as comments.
;
_diffrn_oxdiff_digest_frames
;
01d5e901f5f1388bc200506fc09ffc49aa00040e70b
;
_reflns_odcompleteness_completeness 99.85
_reflns_odcompleteness_iscentric 1
_reflns_odcompleteness_theta 71.98
_olex2_refinement_description
;
1. Fixed Uiso
 At 1.2 times of:
  All C(H) groups
 At 1.5 times of:
  All O(H) groups
2.a Aromatic/amide H refined with riding coordinates:
 C2(H2), C14(H14), C7(H7), C10(H10), C4(H4), C5(H5), C12(H12), C11(H11)
2.b Idealised tetrahedral OH refined as rotating group:
 O19(H19)
;
_olex2_submission_special_instructions 'No special instructions were received'
_oxdiff_exptl_absorpt_empirical_details
;
Empirical correction (ABSPACK) includes:
- Absorption correction using spherical harmonics
- Frame scaling
;
_oxdiff_exptl_absorpt_empirical_full_max 1.449
_oxdiff_exptl_absorpt_empirical_full_min 0.569

loop_
_space_group_symop_operation_xyz
'x, y, z'
'-x+1/2, y+1/2, -z+1/2'
'-x, -y, -z'
'x-1/2, -y-1/2, z-1/2'

loop_
_atom_site_label
_atom_site_type_symbol
_atom_site_fract_x
_atom_site_fract_y
_atom_site_fract_z
_atom_site_U_iso_or_equiv
_atom_site_adp_type
_atom_site_occupancy
_atom_site_site_symmetry_order
_atom_site_calc_flag
_atom_site_refinement_flags_posn
_atom_site_refinement_flags_adp
_atom_site_refinement_flags_occupancy
_atom_site_disorder_assembly
_atom_site_disorder_group
Cl15 Cl 0.52643(3) 0.63873(13) 0.07122(2) 0.04527(15) Uani 1 1 d . . . . .
O19 O 0.24280(8) 0.7205(4) 0.32057(5) 0.0400(3) Uani 1 1 d . . . . .
H19 H 0.288230 0.735959 0.298819 0.060 Uiso 1 1 calc GR . . . .
O18 O 0.41512(8) 0.0377(4) 0.56160(6) 0.0474(3) Uani 1 1 d . . . . .
N8 N 0.41345(9) 0.6772(4) 0.29296(6) 0.0301(3) Uani 1 1 d . . . . .
O17 O 0.27646(9) 0.0984(5) 0.58917(6) 0.0555(4) Uani 1 1 d . . . . .
N16 N 0.33596(9) 0.1345(4) 0.55122(6) 0.0342(3) Uani 1 1 d . . . . .
C1 C 0.35879(10) 0.4890(4) 0.39092(7) 0.0274(3) Uani 1 1 d . . . . .
C2 C 0.38029(10) 0.3429(4) 0.44905(7) 0.0286(3) Uani 1 1 d . . . . .
H2 H 0.440617 0.277067 0.459533 0.034 Uiso 1 1 calc R . . . .
C9 C 0.48657(10) 0.7446(4) 0.25296(7) 0.0284(3) Uani 1 1 d . . . . .
C14 C 0.47187(10) 0.6758(4) 0.18975(7) 0.0298(3) Uani 1 1 d . . . . .
H14 H 0.415470 0.588735 0.174381 0.036 Uiso 1 1 calc R . . . .
C7 C 0.43074(10) 0.5448(4) 0.34709(7) 0.0293(3) Uani 1 1 d . . . . .
H7 H 0.490954 0.482716 0.358663 0.035 Uiso 1 1 calc R . . . .
C3 C 0.31268(10) 0.2950(4) 0.49133(7) 0.0291(3) Uani 1 1 d . . . . .
C10 C 0.56931(11) 0.8837(4) 0.27506(7) 0.0318(3) Uani 1 1 d . . . . .
H10 H 0.578864 0.931507 0.317727 0.038 Uiso 1 1 calc R . . . .
C6 C 0.26714(10) 0.5829(4) 0.37594(7) 0.0305(3) Uani 1 1 d . . . . .
C4 C 0.22243(10) 0.3904(4) 0.47735(8) 0.0326(3) Uani 1 1 d . . . . .
H4 H 0.177338 0.356967 0.506784 0.039 Uiso 1 1 calc R . . . .
C13 C 0.54233(11) 0.7386(4) 0.15012(7) 0.0315(3) Uani 1 1 d . . . . .
C5 C 0.20048(10) 0.5338(5) 0.42000(8) 0.0342(4) Uani 1 1 d . . . . .
H5 H 0.139927 0.599669 0.410259 0.041 Uiso 1 1 calc R . . . .
C12 C 0.62515(11) 0.8784(4) 0.17085(8) 0.0348(4) Uani 1 1 d . . . . .
H12 H 0.671739 0.922649 0.142957 0.042 Uiso 1 1 calc R . . . .
C11 C 0.63753(10) 0.9512(4) 0.23368(8) 0.0348(4) Uani 1 1 d . . . . .
H11 H 0.693122 1.048013 0.248563 0.042 Uiso 1 1 calc R . . . .

loop_
_atom_site_aniso_label
_atom_site_aniso_U_11
_atom_site_aniso_U_22
_atom_site_aniso_U_33
_atom_site_aniso_U_23
_atom_site_aniso_U_13
_atom_site_aniso_U_12
Cl15 0.0500(3) 0.0576(3) 0.0286(2) -0.00511(18) 0.00734(17) 0.0001(2)
O19 0.0316(6) 0.0539(8) 0.0343(6) 0.0104(6) -0.0007(5) 0.0046(5)
O18 0.0396(6) 0.0701(9) 0.0323(6) 0.0062(6) 0.0000(5) 0.0130(6)
N8 0.0304(6) 0.0320(7) 0.0279(6) -0.0008(5) 0.0033(5) 0.0001(5)
O17 0.0457(7) 0.0838(11) 0.0378(7) 0.0162(7) 0.0136(6) 0.0037(7)
N16 0.0366(7) 0.0381(8) 0.0280(7) -0.0013(6) 0.0035(5) -0.0008(6)
C1 0.0285(7) 0.0258(7) 0.0279(7) -0.0031(6) 0.0018(6) 0.0009(6)
C2 0.0270(7) 0.0297(8) 0.0291(7) -0.0031(6) 0.0004(6) 0.0018(6)
C9 0.0288(7) 0.0276(7) 0.0291(7) 0.0006(6) 0.0031(6) 0.0018(6)
C14 0.0300(7) 0.0285(8) 0.0307(7) 0.0004(6) -0.0002(6) -0.0001(6)
C7 0.0284(7) 0.0297(8) 0.0298(7) -0.0026(6) 0.0013(6) 0.0015(6)
C3 0.0319(7) 0.0303(8) 0.0253(7) -0.0020(6) 0.0017(6) -0.0010(6)
C10 0.0331(8) 0.0316(8) 0.0306(8) -0.0018(6) -0.0020(6) 0.0008(6)
C6 0.0298(7) 0.0300(8) 0.0314(8) -0.0006(6) -0.0015(6) 0.0004(6)
C4 0.0286(7) 0.0350(8) 0.0347(8) -0.0021(7) 0.0065(6) -0.0013(6)
C13 0.0361(8) 0.0298(8) 0.0288(7) 0.0002(6) 0.0038(6) 0.0027(6)
C5 0.0259(7) 0.0371(9) 0.0395(8) -0.0002(7) 0.0005(6) 0.0016(6)
C12 0.0312(7) 0.0324(8) 0.0413(9) 0.0032(7) 0.0091(6) 0.0017(6)
C11 0.0280(7) 0.0319(8) 0.0445(9) -0.0006(7) -0.0004(6) -0.0018(6)

loop_
_atom_type_symbol
_atom_type_description
_atom_type_scat_dispersion_real
_atom_type_scat_dispersion_imag
_atom_type_scat_source
C C 0.0181 0.0091 'International Tables Vol C Tables 4.2.6.8 and 6.1.1.4'
H H 0.0000 0.0000 'International Tables Vol C Tables 4.2.6.8 and 6.1.1.4'
Cl Cl 0.3639 0.7018 'International Tables Vol C Tables 4.2.6.8 and 6.1.1.4'
N N 0.0311 0.0180 'International Tables Vol C Tables 4.2.6.8 and 6.1.1.4'
O O 0.0492 0.0322 'International Tables Vol C Tables 4.2.6.8 and 6.1.1.4'

loop_
_geom_angle_atom_site_label_1
_geom_angle_atom_site_label_2
_geom_angle_atom_site_label_3
_geom_angle
_geom_angle_site_symmetry_1
_geom_angle_site_symmetry_3
_geom_angle_publ_flag
C7 N8 C9 119.17(13) . . ?
O18 N16 C3 118.39(13) . . ?
O17 N16 O18 122.60(14) . . ?
O17 N16 C3 119.01(14) . . ?
C2 C1 C7 119.39(13) . . ?
C2 C1 C6 119.10(13) . . ?
C6 C1 C7 121.51(14) . . ?
C3 C2 C1 119.74(13) . . ?
C14 C9 N8 117.51(13) . . ?
C10 C9 N8 122.02(14) . . ?
C10 C9 C14 120.45(14) . . ?
C13 C14 C9 118.35(14) . . ?
N8 C7 C1 121.16(14) . . ?
C2 C3 N16 118.99(13) . . ?
C2 C3 C4 121.63(14) . . ?
C4 C3 N16 119.37(14) . . ?
C11 C10 C9 119.51(15) . . ?
O19 C6 C1 121.44(14) . . ?
O19 C6 C5 118.86(14) . . ?
C5 C6 C1 119.70(14) . . ?
C5 C4 C3 119.05(14) . . ?
C14 C13 Cl15 118.93(12) . . ?
C14 C13 C12 122.32(15) . . ?
C12 C13 Cl15 118.75(12) . . ?
C4 C5 C6 120.76(14) . . ?
C11 C12 C13 118.25(15) . . ?
C12 C11 C10 121.09(15) . . ?

loop_
_geom_bond_atom_site_label_1
_geom_bond_atom_site_label_2
_geom_bond_distance
_geom_bond_site_symmetry_2
_geom_bond_publ_flag
Cl15 C13 1.7440(16) . ?
O19 C6 1.3344(19) . ?
O18 N16 1.2314(18) . ?
N8 C9 1.4213(19) . ?
N8 C7 1.282(2) . ?
O17 N16 1.2234(18) . ?
N16 C3 1.451(2) . ?
C1 C2 1.391(2) . ?
C1 C7 1.455(2) . ?
C1 C6 1.418(2) . ?
C2 C3 1.381(2) . ?
C9 C14 1.392(2) . ?
C9 C10 1.391(2) . ?
C14 C13 1.383(2) . ?
C3 C4 1.396(2) . ?
C10 C11 1.386(2) . ?
C6 C5 1.398(2) . ?
C4 C5 1.373(2) . ?
C13 C12 1.385(2) . ?
C12 C11 1.383(2) . ?
